data_4339650
loop_
_publ_author_name
'Rosenfeld, Devon C.'
'Wolczanski, Peter T.'
'Barakat, Khaldoon A.'
'Buda, Corneliu'
'Cundari, Thomas R.'
'Schroeder, Frank C.'
'Lobkovsky, Emil B.'

_publ_section_title
;
 Synthesis and reactivity of [(silox)2Mo=NR]2Hg (R=tBu, tAmyl;
 silox=OSitBu3): unusual thermal stability and ready nucleophilic cleavage
 rationalized by electronic factors.
;
_journal_issue 23
_journal_name_full 'Inorganic chemistry'
_journal_page_first 9715
_journal_page_last 9735
_journal_paper_doi 10.1021/ic7010953
_journal_volume 46
_journal_year 2007
_chemical_formula_sum 'C28 H63 Cl Mo N O2 Si2'
_chemical_formula_weight 633.36
_chemical_name_systematic
;
 ?
;
_space_group_IT_number 2
_symmetry_cell_setting triclinic
_symmetry_space_group_name_Hall '-P 1'
_symmetry_space_group_name_H-M 'P -1'
_atom_sites_solution_hydrogens geom
_atom_sites_solution_primary direct
_atom_sites_solution_secondary difmap
_audit_creation_method SHELXL-97
_cell_angle_alpha 98.231(2)
_cell_angle_beta 99.950(2)
_cell_angle_gamma 97.400(2)
_cell_formula_units_Z 2
_cell_length_a 8.6651(7)
_cell_length_b 12.4896(9)
_cell_length_c 17.2926(13)
_cell_measurement_temperature 173(2)
_cell_volume 1801.6(2)
_computing_cell_refinement 'Bruker SAINT'
_computing_data_collection 'Bruker SMART'
_computing_data_reduction 'Bruker SHELXTL'
_computing_molecular_graphics 'Bruker SHELXTL'
_computing_publication_material 'Bruker SHELXTL'
_computing_structure_refinement 'SHELXL-97 (Sheldrick, 1997)'
_computing_structure_solution 'SHELXS-97 (Sheldrick, 1990)'
_diffrn_ambient_temperature 173(2)
_diffrn_measured_fraction_theta_full 0.902
_diffrn_measured_fraction_theta_max 0.902
_diffrn_measurement_device_type 'CCD area detector'
_diffrn_measurement_method 'phi and omega scans'
_diffrn_radiation_monochromator graphite
_diffrn_radiation_source 'fine-focus sealed tube'
_diffrn_radiation_type MoK\a
_diffrn_radiation_wavelength 0.71073
_diffrn_reflns_av_R_equivalents 0.0245
_diffrn_reflns_av_sigmaI/netI 0.0394
_diffrn_reflns_limit_h_max 12
_diffrn_reflns_limit_h_min -12
_diffrn_reflns_limit_k_max 18
_diffrn_reflns_limit_k_min -17
_diffrn_reflns_limit_l_max 24
_diffrn_reflns_limit_l_min -24
_diffrn_reflns_number 21809
_diffrn_reflns_theta_full 31.55
_diffrn_reflns_theta_max 31.55
_diffrn_reflns_theta_min 2.22
_exptl_absorpt_coefficient_mu 0.527
_exptl_absorpt_correction_T_max 0.9741
_exptl_absorpt_correction_T_min 0.8170
_exptl_absorpt_correction_type SADABS
_exptl_crystal_colour purple
_exptl_crystal_density_diffrn 1.168
_exptl_crystal_density_method 'not measured'
_exptl_crystal_description plate
_exptl_crystal_F_000 682
_exptl_crystal_size_max 0.40
_exptl_crystal_size_mid 0.30
_exptl_crystal_size_min 0.05
_refine_diff_density_max 1.036
_refine_diff_density_min -1.268
_refine_diff_density_rms 0.069
_refine_ls_extinction_method none
_refine_ls_goodness_of_fit_ref 1.020
_refine_ls_hydrogen_treatment mixed
_refine_ls_matrix_type full
_refine_ls_number_parameters 548
_refine_ls_number_reflns 10875
_refine_ls_number_restraints 0
_refine_ls_restrained_S_all 1.020
_refine_ls_R_factor_all 0.0526
_refine_ls_R_factor_gt 0.0388
_refine_ls_shift/su_max 0.211
_refine_ls_shift/su_mean 0.021
_refine_ls_structure_factor_coef Fsqd
_refine_ls_weighting_details 'calc w=1/[\s^2^(Fo^2^)+(0.0536P)^2^+0.5839P] where P=(Fo^2^+2Fc^2^)/3'
_refine_ls_weighting_scheme calc
_refine_ls_wR_factor_gt 0.0931
_refine_ls_wR_factor_ref 0.0993
_reflns_number_gt 8979
_reflns_number_total 10875
_reflns_threshold_expression >2sigma(I)
_cod_data_source_file ic7010953_si1.cif
_cod_data_source_block dcr600
_cod_depositor_comments
;
The following automatic conversions were performed:

'_symmetry_cell_setting' value 'Triclinic' changed to 'triclinic'
according to
/usr/data/users/saulius/automatic-downloads/retrospective/ACS/lib/dictionaries/cif_core.dic
dictionary named 'cif_core.dic' version 2.4.2 from 2011-04-26.

Automatic conversion script
Id: cif_fix_values 2281 2013-09-26 08:29:07Z andrius 
;
_cod_original_sg_symbol_H-M P-1
_cod_database_code 4339650

loop_
_symmetry_equiv_pos_as_xyz
'x, y, z'
'-x, -y, -z'

loop_
_atom_site_label
_atom_site_type_symbol
_atom_site_fract_x
_atom_site_fract_y
_atom_site_fract_z
_atom_site_U_iso_or_equiv
_atom_site_adp_type
_atom_site_occupancy
_atom_site_symmetry_multiplicity
_atom_site_calc_flag
_atom_site_refinement_flags
_atom_site_disorder_assembly
_atom_site_disorder_group
Mo1 Mo -0.167177(19) 0.213512(13) 0.320536(9) 0.02428(5) Uani 1 1 d . . .
Cl1 Cl 0.08624(11) 0.24096(10) 0.39027(6) 0.0853(3) Uani 1 1 d . . .
Si1 Si -0.09544(6) 0.34127(4) 0.15898(3) 0.02694(11) Uani 1 1 d . . .
Si2 Si -0.34163(6) -0.06373(4) 0.28228(3) 0.02794(11) Uani 1 1 d . . .
O1 O -0.12762(18) 0.26811(12) 0.22825(9) 0.0346(3) Uani 1 1 d . . .
O2 O -0.25395(19) 0.06512(11) 0.29671(9) 0.0364(3) Uani 1 1 d . . .
N1 N -0.2588(2) 0.29277(17) 0.38137(12) 0.0413(4) Uani 1 1 d . A .
C1 C -0.3318(3) 0.3598(2) 0.43608(15) 0.0454(6) Uani 1 1 d . . .
C2 C -0.3957(19) 0.2998(8) 0.4901(7) 0.119(7) Uani 0.495(10) 1 d P A 1
H2A H -0.4803 0.2413 0.4605 0.179 Uiso 0.495(10) 1 calc PR A 1
H2B H -0.4390 0.3491 0.5272 0.179 Uiso 0.495(10) 1 calc PR A 1
H2C H -0.3118 0.2678 0.5200 0.179 Uiso 0.495(10) 1 calc PR A 1
C2' C -0.3027(17) 0.4748(6) 0.4264(8) 0.114(6) Uani 0.505(10) 1 d P A 2
H2'A H -0.3843 0.4881 0.3836 0.171 Uiso 0.505(10) 1 calc PR A 2
H2'B H -0.1979 0.4912 0.4129 0.171 Uiso 0.505(10) 1 calc PR A 2
H2'C H -0.3064 0.5219 0.4763 0.171 Uiso 0.505(10) 1 calc PR A 2
C3 C -0.1964(12) 0.4550(8) 0.4824(5) 0.087(3) Uani 0.495(10) 1 d P A 1
H3A H -0.1168 0.4248 0.5167 0.131 Uiso 0.495(10) 1 calc PR A 1
H3B H -0.2419 0.5086 0.5152 0.131 Uiso 0.495(10) 1 calc PR A 1
H3C H -0.1464 0.4910 0.4442 0.131 Uiso 0.495(10) 1 calc PR A 1
C3' C -0.5092(8) 0.3119(7) 0.4199(6) 0.082(3) Uani 0.505(10) 1 d P A 2
H3'A H -0.5295 0.2446 0.3803 0.123 Uiso 0.505(10) 1 calc PR A 2
H3'B H -0.5720 0.3653 0.3996 0.123 Uiso 0.505(10) 1 calc PR A 2
H3'C H -0.5391 0.2951 0.4695 0.123 Uiso 0.505(10) 1 calc PR A 2
C4 C -0.4517(12) 0.4138(10) 0.3839(5) 0.097(5) Uani 0.495(10) 1 d P A 1
H4A H -0.5389 0.3575 0.3536 0.145 Uiso 0.495(10) 1 calc PR A 1
H4B H -0.3985 0.4504 0.3470 0.145 Uiso 0.495(10) 1 calc PR A 1
H4C H -0.4940 0.4677 0.4180 0.145 Uiso 0.495(10) 1 calc PR A 1
C4' C -0.2581(13) 0.3408(10) 0.5181(4) 0.095(4) Uani 0.505(10) 1 d P A 2
H4'A H -0.3098 0.2709 0.5280 0.142 Uiso 0.505(10) 1 calc PR A 2
H4'B H -0.2721 0.4004 0.5584 0.142 Uiso 0.505(10) 1 calc PR A 2
H4'C H -0.1446 0.3387 0.5208 0.142 Uiso 0.505(10) 1 calc PR A 2
C5 C -0.3026(3) 0.35848(19) 0.10544(14) 0.0368(5) Uani 1 1 d . . .
C6 C -0.4169(3) 0.2497(3) 0.0931(2) 0.0504(6) Uani 1 1 d . . .
H6C H -0.424(4) 0.233(3) 0.1427(19) 0.056(9) Uiso 1 1 d . . .
H6B H -0.385(4) 0.186(3) 0.067(2) 0.069(10) Uiso 1 1 d . . .
H6A H -0.522(4) 0.265(3) 0.0711(19) 0.064(9) Uiso 1 1 d . . .
C7 C -0.3765(3) 0.4421(3) 0.1549(2) 0.0543(7) Uani 1 1 d . . .
H7C H -0.325(4) 0.509(3) 0.1645(18) 0.055(9) Uiso 1 1 d . . .
H7B H -0.492(4) 0.450(3) 0.122(2) 0.072(10) Uiso 1 1 d . . .
H7A H -0.371(3) 0.429(2) 0.2068(19) 0.051(8) Uiso 1 1 d . . .
C8 C -0.3025(4) 0.3935(3) 0.02351(19) 0.0552(7) Uani 1 1 d . . .
H8C H -0.409(3) 0.401(2) -0.0009(17) 0.046(7) Uiso 1 1 d . . .
H8B H -0.232(4) 0.467(3) 0.0312(19) 0.063(9) Uiso 1 1 d . . .
H8A H -0.261(4) 0.344(3) -0.016(2) 0.081(12) Uiso 1 1 d . . .
C9 C 0.0315(3) 0.47850(19) 0.21236(15) 0.0407(5) Uani 1 1 d . . .
C10 C 0.0318(4) 0.5656(2) 0.1573(2) 0.0531(7) Uani 1 1 d . . .
H10C H 0.084(4) 0.544(3) 0.116(2) 0.066(10) Uiso 1 1 d . . .
H10B H -0.079(4) 0.581(2) 0.1400(18) 0.055(8) Uiso 1 1 d . . .
H10A H 0.097(4) 0.628(3) 0.184(2) 0.067(10) Uiso 1 1 d . . .
C11 C 0.2037(4) 0.4656(3) 0.2428(2) 0.0622(8) Uani 1 1 d . . .
H11C H 0.204(4) 0.403(3) 0.2737(19) 0.059(9) Uiso 1 1 d . . .
H11B H 0.255(4) 0.444(3) 0.201(2) 0.061(10) Uiso 1 1 d . . .
H11A H 0.267(4) 0.531(3) 0.273(2) 0.072(10) Uiso 1 1 d . . .
C12 C -0.0322(4) 0.5231(2) 0.28630(18) 0.0558(7) Uani 1 1 d . . .
H12C H -0.017(3) 0.476(2) 0.3229(18) 0.048(8) Uiso 1 1 d . . .
H12B H -0.143(4) 0.540(3) 0.276(2) 0.067(10) Uiso 1 1 d . . .
H12A H 0.034(4) 0.589(3) 0.3159(19) 0.064(9) Uiso 1 1 d . . .
C13 C 0.0135(3) 0.2553(2) 0.09127(15) 0.0419(5) Uani 1 1 d . . .
C14 C 0.0959(4) 0.3228(3) 0.0374(2) 0.0568(7) Uani 1 1 d . . .
H14C H 0.155(4) 0.281(3) 0.001(2) 0.071(10) Uiso 1 1 d . . .
H14N H 0.021(4) 0.353(2) 0.0019(18) 0.049(8) Uiso 1 1 d . . .
H14B H 0.167(4) 0.381(3) 0.067(2) 0.061(10) Uiso 1 1 d . . .
C15 C 0.1415(4) 0.2066(3) 0.1426(2) 0.0601(8) Uani 1 1 d . . .
H15C H 0.098(4) 0.166(3) 0.173(2) 0.057(9) Uiso 1 1 d . . .
H15B H 0.187(4) 0.163(3) 0.1101(19) 0.054(8) Uiso 1 1 d . . .
H15A H 0.225(5) 0.264(3) 0.180(2) 0.076(11) Uiso 1 1 d . . .
C16 C -0.0982(5) 0.1576(3) 0.0373(2) 0.0591(8) Uani 1 1 d . . .
H16C H -0.177(4) 0.180(3) 0.0008(19) 0.054(9) Uiso 1 1 d . . .
H16B H -0.158(3) 0.115(2) 0.0651(18) 0.049(8) Uiso 1 1 d . . .
H16A H -0.057(5) 0.109(4) 0.008(3) 0.096(13) Uiso 1 1 d . . .
C17 C -0.5625(3) -0.0589(2) 0.28020(18) 0.0473(6) Uani 1 1 d . . .
C18 C -0.6658(4) -0.1688(3) 0.2430(3) 0.0772(12) Uani 1 1 d . . .
H18V H -0.654(4) -0.191(3) 0.183(2) 0.078(12) Uiso 1 1 d . . .
H18B H -0.777(6) -0.165(4) 0.240(3) 0.111(15) Uiso 1 1 d . . .
H18A H -0.638(4) -0.231(3) 0.275(2) 0.081(11) Uiso 1 1 d . . .
C19 C -0.5947(4) -0.0287(4) 0.3649(3) 0.0752(10) Uani 1 1 d . . .
H19C H -0.531(5) 0.046(3) 0.390(2) 0.077(11) Uiso 1 1 d . . .
H19B H -0.714(8) -0.004(5) 0.357(4) 0.18(2) Uiso 1 1 d . . .
H19A H -0.561(5) -0.092(4) 0.396(3) 0.106(15) Uiso 1 1 d . . .
C20 C -0.6163(4) 0.0319(3) 0.2355(3) 0.0788(11) Uani 1 1 d . . .
H20C H -0.623(4) 0.002(3) 0.175(2) 0.070(11) Uiso 1 1 d . . .
H20B H -0.723(5) 0.040(3) 0.240(3) 0.103(14) Uiso 1 1 d . . .
H20A H -0.545(5) 0.119(4) 0.261(2) 0.099(13) Uiso 1 1 d . . .
C21 C -0.2428(3) -0.12584(19) 0.36998(15) 0.0408(5) Uani 1 1 d . . .
C22 C -0.0714(4) -0.1416(3) 0.3633(3) 0.0652(8) Uani 1 1 d . . .
H22C H -0.021(4) -0.073(3) 0.3615(19) 0.058(9) Uiso 1 1 d . . .
H22B H -0.069(4) -0.191(3) 0.309(2) 0.065(10) Uiso 1 1 d . . .
H22A H -0.023(4) -0.158(3) 0.416(2) 0.067(10) Uiso 1 1 d . . .
C23 C -0.3305(5) -0.2382(3) 0.3749(2) 0.0605(8) Uani 1 1 d . . .
H23C H -0.340(4) -0.290(3) 0.328(2) 0.074(11) Uiso 1 1 d . . .
H23B H -0.277(4) -0.266(3) 0.422(2) 0.080(11) Uiso 1 1 d . . .
H23A H -0.450(6) -0.238(4) 0.375(3) 0.116(16) Uiso 1 1 d . . .
C24 C -0.2286(5) -0.0477(3) 0.44908(19) 0.0635(8) Uani 1 1 d . . .
H24C H -0.333(3) -0.045(2) 0.4561(15) 0.035(7) Uiso 1 1 d . . .
H24B H -0.172(5) -0.075(4) 0.491(3) 0.114(16) Uiso 1 1 d . . .
H24A H -0.169(5) 0.027(4) 0.448(3) 0.101(14) Uiso 1 1 d . . .
C25 C -0.2977(3) -0.1248(2) 0.18189(15) 0.0446(5) Uani 1 1 d . . .
C26 C -0.3927(6) -0.0813(3) 0.11336(19) 0.0713(10) Uani 1 1 d . . .
H26V H -0.382(4) -0.003(3) 0.117(2) 0.072(10) Uiso 1 1 d . . .
H26B H -0.511(5) -0.110(4) 0.101(2) 0.092(13) Uiso 1 1 d . . .
H26A H -0.358(5) -0.100(3) 0.068(3) 0.089(13) Uiso 1 1 d . . .
C27 C -0.1213(4) -0.0858(3) 0.1785(2) 0.0701(9) Uani 1 1 d . . .
H27A H -0.0997 -0.1174 0.1270 0.105 Uiso 1 1 calc R . .
H27B H -0.0518 -0.1099 0.2214 0.105 Uiso 1 1 calc R . .
H27C H -0.1014 -0.0057 0.1850 0.105 Uiso 1 1 calc R . .
C28 C -0.3309(6) -0.2496(3) 0.1646(2) 0.0674(9) Uani 1 1 d . . .
H28C H -0.436(4) -0.273(3) 0.1592(18) 0.050(9) Uiso 1 1 d . . .
H28B H -0.303(4) -0.277(3) 0.113(2) 0.085(12) Uiso 1 1 d . . .
H28A H -0.257(6) -0.280(4) 0.206(3) 0.14(2) Uiso 1 1 d . . .

loop_
_atom_site_aniso_label
_atom_site_aniso_U_11
_atom_site_aniso_U_22
_atom_site_aniso_U_33
_atom_site_aniso_U_23
_atom_site_aniso_U_13
_atom_site_aniso_U_12
Mo1 0.02860(8) 0.02284(8) 0.02236(8) 0.00358(5) 0.00775(6) 0.00412(6)
Cl1 0.0593(5) 0.1155(8) 0.0699(5) 0.0073(5) -0.0166(4) 0.0210(5)
Si1 0.0270(2) 0.0274(3) 0.0301(3) 0.0104(2) 0.0104(2) 0.0053(2)
Si2 0.0276(3) 0.0226(2) 0.0341(3) 0.0036(2) 0.0084(2) 0.00357(19)
O1 0.0433(8) 0.0325(7) 0.0319(7) 0.0111(6) 0.0140(6) 0.0050(6)
O2 0.0445(9) 0.0245(7) 0.0404(8) 0.0036(6) 0.0138(7) 0.0001(6)
N1 0.0469(11) 0.0424(10) 0.0368(10) -0.0011(8) 0.0161(8) 0.0129(9)
C1 0.0580(15) 0.0423(12) 0.0393(12) -0.0033(10) 0.0240(11) 0.0123(11)
C2 0.214(18) 0.075(6) 0.121(10) 0.041(6) 0.136(13) 0.048(7)
C2' 0.193(15) 0.045(4) 0.140(12) 0.005(5) 0.123(13) 0.036(6)
C3 0.103(7) 0.079(6) 0.063(5) -0.033(4) 0.020(4) 0.004(5)
C3' 0.055(4) 0.092(6) 0.093(7) -0.026(5) 0.027(4) 0.017(4)
C4 0.098(7) 0.139(11) 0.066(5) -0.007(5) 0.020(4) 0.086(8)
C4' 0.093(6) 0.151(10) 0.044(4) -0.005(4) 0.024(4) 0.043(7)
C5 0.0294(10) 0.0389(11) 0.0445(12) 0.0140(9) 0.0079(9) 0.0054(8)
C6 0.0353(12) 0.0508(16) 0.0603(17) 0.0122(13) 0.0033(12) -0.0057(11)
C7 0.0406(14) 0.0493(16) 0.080(2) 0.0140(15) 0.0211(14) 0.0172(12)
C8 0.0465(15) 0.0680(19) 0.0534(16) 0.0308(15) -0.0011(12) 0.0088(14)
C9 0.0400(12) 0.0340(11) 0.0457(12) 0.0101(9) 0.0067(10) -0.0052(9)
C10 0.0591(17) 0.0345(13) 0.0676(18) 0.0197(13) 0.0160(15) -0.0034(12)
C11 0.0378(14) 0.070(2) 0.071(2) 0.0185(18) -0.0034(14) -0.0081(14)
C12 0.075(2) 0.0377(13) 0.0482(15) -0.0024(12) 0.0123(14) -0.0054(14)
C13 0.0482(13) 0.0428(12) 0.0467(13) 0.0168(10) 0.0262(11) 0.0178(10)
C14 0.0637(18) 0.0673(19) 0.0583(17) 0.0278(16) 0.0399(15) 0.0230(16)
C15 0.0580(18) 0.0665(19) 0.080(2) 0.0374(18) 0.0381(17) 0.0380(16)
C16 0.081(2) 0.0466(15) 0.0557(17) 0.0014(13) 0.0318(17) 0.0171(15)
C17 0.0291(10) 0.0393(12) 0.0752(18) 0.0104(12) 0.0122(11) 0.0076(9)
C18 0.0304(13) 0.058(2) 0.132(4) 0.008(2) 0.0016(17) -0.0043(13)
C19 0.0546(19) 0.079(2) 0.104(3) 0.012(2) 0.044(2) 0.0181(18)
C20 0.0508(18) 0.072(2) 0.119(4) 0.028(2) 0.007(2) 0.0317(17)
C21 0.0411(12) 0.0366(11) 0.0462(13) 0.0144(10) 0.0063(10) 0.0059(9)
C22 0.0458(16) 0.071(2) 0.081(2) 0.0237(19) 0.0029(15) 0.0194(15)
C23 0.075(2) 0.0436(15) 0.065(2) 0.0278(15) 0.0100(16) 0.0028(14)
C24 0.079(2) 0.069(2) 0.0406(15) 0.0119(14) 0.0058(15) 0.0118(18)
C25 0.0579(15) 0.0353(12) 0.0392(12) -0.0029(9) 0.0148(11) 0.0044(10)
C26 0.110(3) 0.059(2) 0.0381(15) 0.0037(14) 0.0053(17) 0.006(2)
C27 0.072(2) 0.075(2) 0.069(2) -0.0015(17) 0.0422(17) 0.0083(17)
C28 0.104(3) 0.0371(14) 0.0607(19) -0.0097(13) 0.028(2) 0.0124(17)

loop_
_atom_type_symbol
_atom_type_description
_atom_type_scat_dispersion_real
_atom_type_scat_dispersion_imag
_atom_type_scat_source
C C 0.0033 0.0016 'International Tables Vol C Tables 4.2.6.8 and 6.1.1.4'
H H 0.0000 0.0000 'International Tables Vol C Tables 4.2.6.8 and 6.1.1.4'
N N 0.0061 0.0033 'International Tables Vol C Tables 4.2.6.8 and 6.1.1.4'
O O 0.0106 0.0060 'International Tables Vol C Tables 4.2.6.8 and 6.1.1.4'
Si Si 0.0817 0.0704 'International Tables Vol C Tables 4.2.6.8 and 6.1.1.4'
Cl Cl 0.1484 0.1585 'International Tables Vol C Tables 4.2.6.8 and 6.1.1.4'
Mo Mo -1.6832 0.6857 'International Tables Vol C Tables 4.2.6.8 and 6.1.1.4'

loop_
_geom_angle_atom_site_label_1
_geom_angle_atom_site_label_2
_geom_angle_atom_site_label_3
_geom_angle
N1 Mo1 O2 115.03(9)
N1 Mo1 O1 115.90(8)
O2 Mo1 O1 111.32(7)
N1 Mo1 Cl1 102.45(8)
O2 Mo1 Cl1 111.75(6)
O1 Mo1 Cl1 98.72(6)
O1 Si1 C13 105.25(9)
O1 Si1 C9 107.10(9)
C13 Si1 C9 112.84(11)
O1 Si1 C5 105.35(9)
C13 Si1 C5 112.80(11)
C9 Si1 C5 112.75(11)
O2 Si2 C25 103.47(10)
O2 Si2 C17 106.15(10)
C25 Si2 C17 113.51(13)
O2 Si2 C21 106.05(10)
C25 Si2 C21 113.43(12)
C17 Si2 C21 113.14(12)
Si1 O1 Mo1 167.68(10)
Si2 O2 Mo1 174.35(10)
C1 N1 Mo1 177.57(19)
C2 C1 N1 112.5(4)
C2 C1 C2' 136.7(5)
N1 C1 C2' 110.3(3)
C2 C1 C4' 49.0(6)
N1 C1 C4' 104.8(4)
C2' C1 C4' 113.0(7)
C2 C1 C3' 59.2(7)
N1 C1 C3' 107.1(3)
C2' C1 C3' 113.2(7)
C4' C1 C3' 107.9(6)
C2 C1 C4 115.2(8)
N1 C1 C4 106.2(3)
C2' C1 C4 56.8(7)
C4' C1 C4 149.0(4)
C3' C1 C4 60.7(6)
C2 C1 C3 110.4(7)
N1 C1 C3 105.7(4)
C2' C1 C3 50.1(6)
C4' C1 C3 66.5(6)
C3' C1 C3 146.9(4)
C4 C1 C3 106.2(7)
C7 C5 C6 105.4(2)
C7 C5 C8 107.7(2)
C6 C5 C8 108.2(2)
C7 C5 Si1 112.28(18)
C6 C5 Si1 109.68(17)
C8 C5 Si1 113.14(17)
C11 C9 C12 106.0(3)
C11 C9 C10 108.2(2)
C12 C9 C10 108.4(2)
C11 C9 Si1 111.9(2)
C12 C9 Si1 110.28(17)
C10 C9 Si1 111.77(18)
C16 C13 C15 106.2(3)
C16 C13 C14 107.8(3)
C15 C13 C14 107.9(2)
C16 C13 Si1 112.10(19)
C15 C13 Si1 109.77(19)
C14 C13 Si1 112.74(18)
C18 C17 C20 110.3(3)
C18 C17 C19 107.3(3)
C20 C17 C19 105.3(3)
C18 C17 Si2 112.1(2)
C20 C17 Si2 110.3(2)
C19 C17 Si2 111.2(2)
C23 C21 C24 109.6(3)
C23 C21 C22 106.5(3)
C24 C21 C22 105.7(3)
C23 C21 Si2 112.98(19)
C24 C21 Si2 110.43(19)
C22 C21 Si2 111.3(2)
C28 C25 C26 108.6(3)
C28 C25 C27 109.0(3)
C26 C25 C27 104.3(3)
C28 C25 Si2 113.4(2)
C26 C25 Si2 111.2(2)
C27 C25 Si2 109.90(18)

loop_
_geom_bond_atom_site_label_1
_geom_bond_atom_site_label_2
_geom_bond_distance
Mo1 N1 1.7057(18)
Mo1 O2 1.8669(14)
Mo1 O1 1.8894(14)
Mo1 Cl1 2.2729(8)
Si1 O1 1.6464(15)
Si1 C13 1.924(2)
Si1 C9 1.926(2)
Si1 C5 1.926(2)
Si2 O2 1.6534(15)
Si2 C25 1.914(2)
Si2 C17 1.917(2)
Si2 C21 1.922(2)
N1 C1 1.454(3)
C1 C2 1.419(7)
C1 C2' 1.464(8)
C1 C4' 1.516(8)
C1 C3' 1.538(7)
C1 C4 1.542(8)
C1 C3 1.574(8)
C5 C7 1.528(4)
C5 C6 1.539(3)
C5 C8 1.542(4)
C9 C11 1.531(4)
C9 C12 1.539(4)
C9 C10 1.545(3)
C13 C16 1.534(4)
C13 C15 1.541(4)
C13 C14 1.546(3)
C17 C18 1.527(4)
C17 C20 1.538(4)
C17 C19 1.541(5)
C21 C23 1.529(4)
C21 C24 1.539(4)
C21 C22 1.545(4)
C25 C28 1.524(4)
C25 C26 1.529(4)
C25 C27 1.557(4)
